data_7206487
loop_
_publ_author_name
'Mu, Yajuan'
'Han, Gang'
'Ji, Shuying'
'Hou, Hongwei'
'Fan, Yaoting'

_publ_section_title
;
 Coordination polymers based on a flexible bis(triazole) ligand and
 aromatic polycarboxylate anions: syntheses, topological structures and
 photoluminescent properties
;
_journal_issue 19
_journal_name_full CrystEngComm
_journal_page_first 5943
_journal_paper_doi 10.1039/c1ce05129f
_journal_volume 13
_journal_year 2011
_chemical_formula_sum 'C24 H24 Co N6 O4'
_chemical_formula_weight 519.42
_chemical_name_systematic
;
?
;
_space_group_IT_number 2
_symmetry_cell_setting triclinic
_symmetry_space_group_name_Hall '-P 1'
_symmetry_space_group_name_H-M 'P -1'
_atom_sites_solution_hydrogens geom
_atom_sites_solution_primary direct
_atom_sites_solution_secondary difmap
_audit_creation_method SHELXL-97
_cell_angle_alpha 89.81(3)
_cell_angle_beta 89.29(3)
_cell_angle_gamma 79.03(3)
_cell_formula_units_Z 1
_cell_length_a 4.9675(10)
_cell_length_b 9.4623(19)
_cell_length_c 11.725(2)
_cell_measurement_reflns_used 1814
_cell_measurement_temperature 293(2)
_cell_measurement_theta_max 27.9364
_cell_measurement_theta_min 2.1923
_cell_volume 541.01(19)
_computing_cell_refinement CrystalClear
_computing_data_collection CrystalClear
_computing_data_reduction CrystalClear
_computing_publication_material 'CrystalStructure 3.7.0'
_computing_structure_refinement 'SHELXL-97 (Sheldrick, 1997)'
_computing_structure_solution 'SHELXS-97 (Sheldrick, 1990)'
_diffrn_ambient_temperature 293(2)
_diffrn_detector_area_resol_mean 28.5714
_diffrn_measured_fraction_theta_full 0.967
_diffrn_measured_fraction_theta_max 0.967
_diffrn_measurement_device_type 'Rigaku Saturn'
_diffrn_measurement_method \w
_diffrn_radiation_monochromator graphite
_diffrn_radiation_source 'fine-focus sealed tube'
_diffrn_radiation_type MoK\a
_diffrn_radiation_wavelength 0.71073
_diffrn_reflns_av_R_equivalents 0.0313
_diffrn_reflns_av_sigmaI/netI 0.0423
_diffrn_reflns_limit_h_max 5
_diffrn_reflns_limit_h_min -5
_diffrn_reflns_limit_k_max 11
_diffrn_reflns_limit_k_min -9
_diffrn_reflns_limit_l_max 13
_diffrn_reflns_limit_l_min -13
_diffrn_reflns_number 3596
_diffrn_reflns_theta_full 25.08
_diffrn_reflns_theta_max 25.08
_diffrn_reflns_theta_min 2.19
_exptl_absorpt_coefficient_mu 0.841
_exptl_absorpt_correction_T_max 0.8914
_exptl_absorpt_correction_T_min 0.8499
_exptl_absorpt_correction_type multi-scan
_exptl_absorpt_process_details 'Jacobson, R. (1998) Private communication'
_exptl_crystal_colour pink
_exptl_crystal_density_diffrn 1.594
_exptl_crystal_density_method 'not measured'
_exptl_crystal_description block
_exptl_crystal_F_000 269
_exptl_crystal_size_max 0.20
_exptl_crystal_size_mid 0.20
_exptl_crystal_size_min 0.14
_refine_diff_density_max 0.936
_refine_diff_density_min -0.430
_refine_diff_density_rms 0.117
_refine_ls_extinction_method none
_refine_ls_goodness_of_fit_ref 1.182
_refine_ls_hydrogen_treatment constr
_refine_ls_matrix_type full
_refine_ls_number_parameters 162
_refine_ls_number_reflns 1858
_refine_ls_number_restraints 0
_refine_ls_restrained_S_all 1.182
_refine_ls_R_factor_all 0.0757
_refine_ls_R_factor_gt 0.0721
_refine_ls_shift/su_max 0.001
_refine_ls_shift/su_mean 0.000
_refine_ls_structure_factor_coef Fsqd
_refine_ls_weighting_details 'calc w=1/[\s^2^(Fo^2^)+(0.0908P)^2^+2.5971P] where P=(Fo^2^+2Fc^2^)/3'
_refine_ls_weighting_scheme calc
_refine_ls_wR_factor_gt 0.2002
_refine_ls_wR_factor_ref 0.2034
_reflns_number_gt 1749
_reflns_number_total 1858
_reflns_threshold_expression >2sigma(I)
_cod_data_source_file c1ce05129f.txt
_cod_data_source_block complex_4
_cod_depositor_comments
;
The following automatic conversions were performed:

'_exptl_absorpt_correction_type' value 'Multi-scan' changed to
'multi-scan' according to
/home/saulius/struct/CIF-dictionaries/cif_core.dic dictionary named
'cif_core.dic' version 2.4.1 from 2010-06-29.

Automatic conversion script
Id: cif_fix_values 1715 2011-07-08 13:25:40Z adriana 
;
_cod_original_cell_volume 541.01(18)
_cod_original_sg_symbol_H-M P-1
_cod_database_code 7206487

loop_
_symmetry_equiv_pos_as_xyz
'x, y, z'
'-x, -y, -z'

loop_
_atom_site_label
_atom_site_type_symbol
_atom_site_fract_x
_atom_site_fract_y
_atom_site_fract_z
_atom_site_U_iso_or_equiv
_atom_site_adp_type
_atom_site_occupancy
_atom_site_symmetry_multiplicity
_atom_site_calc_flag
_atom_site_refinement_flags
Co1 Co 0.0000 0.5000 0.0000 0.0195(4) Uani 1 2 d S
N1 N 0.1126(10) 0.4211(6) 0.1670(5) 0.0333(12) Uani 1 1 d .
N2 N 0.3225(15) 0.3849(9) 0.3355(6) 0.065(2) Uani 1 1 d .
N3 N 0.1175(11) 0.3088(6) 0.3308(5) 0.0395(14) Uani 1 1 d .
C1 C 0.5603(12) 0.2973(6) -0.0334(5) 0.0271(13) Uani 1 1 d .
C2 C 0.5264(11) 0.1433(6) -0.0107(5) 0.0237(12) Uani 1 1 d .
C3 C 0.7043(12) 0.0512(7) 0.0553(6) 0.0307(13) Uani 1 1 d .
H3 H 0.8448 0.0848 0.0918 0.037 Uiso 1 1 calc R
C4 C 0.3193(12) 0.0908(7) -0.0692(6) 0.0312(14) Uani 1 1 d .
H4 H 0.1999 0.1512 -0.1167 0.037 Uiso 1 1 calc R
C5 C 0.3116(16) 0.4492(9) 0.2377(6) 0.0471(19) Uani 1 1 d .
H5 H 0.4307 0.5100 0.2171 0.057 Uiso 1 1 calc R
C6 C -0.0036(14) 0.3332(8) 0.2299(6) 0.0400(16) Uani 1 1 d .
H6 H -0.1513 0.2934 0.2068 0.048 Uiso 1 1 calc R
C7 C 0.0471(15) 0.2231(9) 0.4265(6) 0.0476(19) Uani 1 1 d .
H7A H -0.1043 0.1778 0.4050 0.057 Uiso 1 1 calc R
H7B H -0.0133 0.2863 0.4905 0.057 Uiso 1 1 calc R
C8 C 0.2866(14) 0.1072(8) 0.4634(6) 0.0396(16) Uani 1 1 d .
C9 C 0.4433(15) 0.1317(8) 0.5588(6) 0.0413(17) Uani 1 1 d .
C10 C 0.385(2) 0.2761(10) 0.6207(8) 0.060(2) Uani 1 1 d .
H10A H 0.2574 0.2722 0.6823 0.090 Uiso 1 1 calc R
H10B H 0.3082 0.3507 0.5683 0.090 Uiso 1 1 calc R
H10C H 0.5528 0.2963 0.6505 0.090 Uiso 1 1 calc R
C11 C 0.3462(14) -0.0246(8) 0.4052(6) 0.0389(16) Uani 1 1 d .
C12 C 0.1765(17) -0.0459(10) 0.3032(7) 0.054(2) Uani 1 1 d .
H12A H 0.2584 -0.0141 0.2356 0.080 Uiso 1 1 calc R
H12B H -0.0058 0.0090 0.3130 0.080 Uiso 1 1 calc R
H12C H 0.1688 -0.1461 0.2961 0.080 Uiso 1 1 calc R
O1 O 0.3619(8) 0.3836(4) -0.0738(4) 0.0297(10) Uani 1 1 d .
O2 O 0.7925(8) 0.3248(4) -0.0090(4) 0.0319(10) Uani 1 1 d .

loop_
_atom_site_aniso_label
_atom_site_aniso_U_11
_atom_site_aniso_U_22
_atom_site_aniso_U_33
_atom_site_aniso_U_23
_atom_site_aniso_U_13
_atom_site_aniso_U_12
Co1 0.0244(6) 0.0127(5) 0.0224(6) 0.0032(4) -0.0043(4) -0.0056(4)
N1 0.028(3) 0.029(3) 0.043(3) 0.012(2) -0.008(2) -0.006(2)
N2 0.062(4) 0.094(6) 0.054(4) 0.029(4) -0.024(3) -0.051(4)
N3 0.034(3) 0.046(3) 0.040(3) 0.017(3) -0.001(2) -0.014(3)
C1 0.026(3) 0.021(3) 0.037(3) 0.004(2) 0.004(2) -0.009(2)
C2 0.022(3) 0.014(3) 0.036(3) 0.001(2) 0.002(2) -0.005(2)
C3 0.024(3) 0.030(3) 0.041(3) -0.003(3) -0.006(3) -0.009(2)
C4 0.025(3) 0.029(3) 0.041(4) 0.011(3) -0.008(3) -0.008(2)
C5 0.047(4) 0.063(5) 0.040(4) 0.018(3) -0.014(3) -0.032(4)
C6 0.034(4) 0.046(4) 0.042(4) 0.020(3) -0.006(3) -0.012(3)
C7 0.037(4) 0.068(5) 0.039(4) 0.024(4) 0.001(3) -0.013(4)
C8 0.037(4) 0.048(4) 0.036(4) 0.017(3) -0.003(3) -0.014(3)
C9 0.047(4) 0.046(4) 0.035(4) 0.011(3) 0.007(3) -0.022(3)
C10 0.071(6) 0.057(5) 0.055(5) -0.001(4) -0.007(4) -0.018(4)
C11 0.037(4) 0.058(4) 0.027(3) 0.016(3) -0.004(3) -0.025(3)
C12 0.053(5) 0.074(6) 0.039(4) 0.008(4) -0.013(3) -0.024(4)
O1 0.023(2) 0.025(2) 0.041(2) 0.0063(18) -0.0035(18) -0.0048(17)
O2 0.024(2) 0.0149(19) 0.058(3) 0.0030(18) -0.0081(19) -0.0073(16)

loop_
_atom_type_symbol
_atom_type_description
_atom_type_scat_dispersion_real
_atom_type_scat_dispersion_imag
_atom_type_scat_source
C C 0.0033 0.0016 'International Tables Vol C Tables 4.2.6.8 and 6.1.1.4'
H H 0.0000 0.0000 'International Tables Vol C Tables 4.2.6.8 and 6.1.1.4'
O O 0.0106 0.0060 'International Tables Vol C Tables 4.2.6.8 and 6.1.1.4'
N N 0.0061 0.0033 'International Tables Vol C Tables 4.2.6.8 and 6.1.1.4'
Co Co 0.3494 0.9721 'International Tables Vol C Tables 4.2.6.8 and 6.1.1.4'

loop_
_geom_angle_atom_site_label_1
_geom_angle_atom_site_label_2
_geom_angle_atom_site_label_3
_geom_angle
_geom_angle_site_symmetry_1
_geom_angle_site_symmetry_3
O1 Co1 O1 180 . 2_565
O1 Co1 O2 93.53(16) . 1_455
O1 Co1 O2 86.47(16) 2_565 1_455
O1 Co1 O2 86.47(16) . 2_665
O1 Co1 O2 93.53(16) 2_565 2_665
O2 Co1 O2 180 1_455 2_665
O1 Co1 N1 92.62(19) . .
O1 Co1 N1 87.38(19) 2_565 .
O2 Co1 N1 85.06(19) 1_455 .
O2 Co1 N1 94.94(19) 2_665 .
O1 Co1 N1 87.38(19) . 2_565
O1 Co1 N1 92.62(19) 2_565 2_565
O2 Co1 N1 94.94(19) 1_455 2_565
O2 Co1 N1 85.06(19) 2_665 2_565
N1 Co1 N1 180 . 2_565
C6 N1 C5 101.7(6) . .
C6 N1 Co1 127.7(5) . .
C5 N1 Co1 130.6(4) . .
C5 N2 N3 103.6(6) . .
C6 N3 N2 108.3(6) . .
C6 N3 C7 129.1(6) . .
N2 N3 C7 122.6(6) . .
O1 C1 O2 126.4(5) . .
O1 C1 C2 118.3(5) . .
O2 C1 C2 115.3(5) . .
C3 C2 C4 119.1(5) . .
C3 C2 C1 122.3(5) . .
C4 C2 C1 118.3(5) . .
C2 C3 C4 121.6(6) . 2_655
C2 C3 H3 119.2 . .
C4 C3 H3 119.2 2_655 .
C3 C4 C2 119.3(6) 2_655 .
C3 C4 H4 120.4 2_655 .
C2 C4 H4 120.4 . .
N2 C5 N1 115.0(6) . .
N2 C5 H5 122.5 . .
N1 C5 H5 122.5 . .
N1 C6 N3 111.4(6) . .
N1 C6 H6 124.3 . .
N3 C6 H6 124.3 . .
N3 C7 C8 112.7(6) . .
N3 C7 H7A 109.0 . .
C8 C7 H7A 109.0 . .
N3 C7 H7B 109.0 . .
C8 C7 H7B 109.0 . .
H7A C7 H7B 107.8 . .
C11 C8 C9 120.3(6) . .
C11 C8 C7 120.1(6) . .
C9 C8 C7 119.6(7) . .
C11 C9 C8 119.5(7) 2_656 .
C11 C9 C10 119.8(7) 2_656 .
C8 C9 C10 120.7(7) . .
C9 C10 H10A 109.5 . .
C9 C10 H10B 109.5 . .
H10A C10 H10B 109.5 . .
C9 C10 H10C 109.5 . .
H10A C10 H10C 109.5 . .
H10B C10 H10C 109.5 . .
C9 C11 C8 120.2(6) 2_656 .
C9 C11 C12 121.1(7) 2_656 .
C8 C11 C12 118.7(7) . .
C11 C12 H12A 109.5 . .
C11 C12 H12B 109.5 . .
H12A C12 H12B 109.5 . .
C11 C12 H12C 109.5 . .
H12A C12 H12C 109.5 . .
H12B C12 H12C 109.5 . .
C1 O1 Co1 132.6(4) . .
C1 O2 Co1 140.7(4) . 1_655

loop_
_geom_bond_atom_site_label_1
_geom_bond_atom_site_label_2
_geom_bond_distance
_geom_bond_site_symmetry_2
Co1 O1 2.099(4) .
Co1 O1 2.099(4) 2_565
Co1 O2 2.116(4) 1_455
Co1 O2 2.116(4) 2_665
Co1 N1 2.136(5) .
Co1 N1 2.136(5) 2_565
N1 C6 1.318(8) .
N1 C5 1.363(9) .
N2 C5 1.294(10) .
N2 N3 1.357(8) .
N3 C6 1.333(9) .
N3 C7 1.459(9) .
C1 O1 1.251(7) .
C1 O2 1.267(7) .
C1 C2 1.520(7) .
C2 C3 1.364(9) .
C2 C4 1.411(8) .
C3 C4 1.380(9) 2_655
C3 H3 0.9300 .
C4 C3 1.380(9) 2_655
C4 H4 0.9300 .
C5 H5 0.9300 .
C6 H6 0.9300 .
C7 C8 1.523(10) .
C7 H7A 0.9700 .
C7 H7B 0.9700 .
C8 C11 1.403(11) .
C8 C9 1.415(10) .
C9 C11 1.379(11) 2_656
C9 C10 1.526(11) .
C10 H10A 0.9600 .
C10 H10B 0.9600 .
C10 H10C 0.9600 .
C11 C9 1.379(11) 2_656
C11 C12 1.508(9) .
C12 H12A 0.9600 .
C12 H12B 0.9600 .
C12 H12C 0.9600 .
O2 Co1 2.116(4) 1_655

loop_
_geom_torsion_atom_site_label_1
_geom_torsion_atom_site_label_2
_geom_torsion_atom_site_label_3
_geom_torsion_atom_site_label_4
_geom_torsion
_geom_torsion_site_symmetry_1
_geom_torsion_site_symmetry_4
O1 Co1 N1 C6 -112.1(6) . .
O1 Co1 N1 C6 67.9(6) 2_565 .
O2 Co1 N1 C6 -18.8(6) 1_455 .
O2 Co1 N1 C6 161.2(6) 2_665 .
N1 Co1 N1 C6 151(100) 2_565 .
O1 Co1 N1 C5 70.0(7) . .
O1 Co1 N1 C5 -110.0(7) 2_565 .
O2 Co1 N1 C5 163.4(7) 1_455 .
O2 Co1 N1 C5 -16.6(7) 2_665 .
N1 Co1 N1 C5 -27(100) 2_565 .
C5 N2 N3 C6 -0.2(10) . .
C5 N2 N3 C7 -177.5(8) . .
O1 C1 C2 C3 -165.2(6) . .
O2 C1 C2 C3 14.9(9) . .
O1 C1 C2 C4 21.1(8) . .
O2 C1 C2 C4 -158.8(6) . .
C4 C2 C3 C4 -2.2(10) . 2_655
C1 C2 C3 C4 -175.9(6) . 2_655
C3 C2 C4 C3 2.2(10) . 2_655
C1 C2 C4 C3 176.1(5) . 2_655
N3 N2 C5 N1 -0.2(11) . .
C6 N1 C5 N2 0.4(10) . .
Co1 N1 C5 N2 178.7(6) . .
C5 N1 C6 N3 -0.5(8) . .
Co1 N1 C6 N3 -178.9(4) . .
N2 N3 C6 N1 0.5(9) . .
C7 N3 C6 N1 177.5(7) . .
C6 N3 C7 C8 124.6(8) . .
N2 N3 C7 C8 -58.7(10) . .
N3 C7 C8 C11 -82.5(8) . .
N3 C7 C8 C9 99.3(8) . .
C11 C8 C9 C11 -0.5(10) . 2_656
C7 C8 C9 C11 177.6(6) . 2_656
C11 C8 C9 C10 178.3(7) . .
C7 C8 C9 C10 -3.5(9) . .
C9 C8 C11 C9 0.5(10) . 2_656
C7 C8 C11 C9 -177.6(6) . 2_656
C9 C8 C11 C12 -179.3(6) . .
C7 C8 C11 C12 2.5(9) . .
O2 C1 O1 Co1 -101.4(7) . .
C2 C1 O1 Co1 78.7(7) . .
O1 Co1 O1 C1 97(100) 2_565 .
O2 Co1 O1 C1 -82.9(5) 1_455 .
O2 Co1 O1 C1 97.1(5) 2_665 .
N1 Co1 O1 C1 2.3(5) . .
N1 Co1 O1 C1 -177.7(5) 2_565 .
O1 C1 O2 Co1 6.4(11) . 1_655
C2 C1 O2 Co1 -173.7(4) . 1_655
